data_4303660
loop_
_publ_author_name
'Xiaodi Kou'
'Xiaoyu Wang'
'Daniel Mendoza-Espinosa'
'Lev N. Zakharov'
'Arnold L. Rheingold'
'William H. Watson'
'Kimberly A. Brien'
'L. Kasun Jayarathna'
'Tracy A. Hanna'

_publ_section_title
;
Bismuth Aryloxides
;
_journal_name_full 'Inorganic Chemistry'
_journal_page_first 11002
_journal_page_last 11016
_journal_paper_doi 10.1021/ic901134t
_journal_volume 48
_journal_year 2009
_chemical_formula_sum 'C77 H102 Bi4 Br6 O8'
_chemical_formula_weight 2470.96
_chemical_name_systematic
; 
 ? 
;
_space_group_IT_number 2
_symmetry_cell_setting triclinic
_symmetry_space_group_name_Hall '-P 1'
_symmetry_space_group_name_H-M 'P -1'
_atom_sites_solution_hydrogens geom
_atom_sites_solution_primary direct
_atom_sites_solution_secondary difmap
_audit_creation_method SHELXLTL
_cell_angle_alpha 115.1620(10)
_cell_angle_beta 97.3210(10)
_cell_angle_gamma 92.2500(10)
_cell_formula_units_Z 1
_cell_length_a 12.7718(6)
_cell_length_b 13.2642(6)
_cell_length_c 14.9861(6)
_cell_measurement_temperature 218(2)
_cell_volume 2266.74(17)
_computing_cell_refinement 'Bruker SAINT'
_computing_data_collection 'Bruker SMART'
_computing_data_reduction 'Bruker SAINT'
_computing_molecular_graphics 'Bruker SHEXLTL'
_computing_publication_material 'Bruker SHEXLTL'
_computing_structure_refinement 'Bruker SHEXLTL'
_computing_structure_solution 'Bruker SHEXLTL'
_diffrn_ambient_temperature 218(2)
_diffrn_measured_fraction_theta_full 0.832
_diffrn_measured_fraction_theta_max 0.832
_diffrn_radiation_monochromator graphite
_diffrn_radiation_source 'fine-focus sealed tube'
_diffrn_radiation_type MoK\a
_diffrn_radiation_wavelength 0.71073
_diffrn_reflns_av_R_equivalents 0.0244
_diffrn_reflns_av_sigmaI/netI 0.0445
_diffrn_reflns_limit_h_max 16
_diffrn_reflns_limit_h_min -16
_diffrn_reflns_limit_k_max 17
_diffrn_reflns_limit_k_min -17
_diffrn_reflns_limit_l_max 19
_diffrn_reflns_limit_l_min -19
_diffrn_reflns_number 14249
_diffrn_reflns_theta_full 28.30
_diffrn_reflns_theta_max 28.30
_diffrn_reflns_theta_min 1.52
_exptl_absorpt_coefficient_mu 10.429
_exptl_absorpt_correction_T_max 1.000
_exptl_absorpt_correction_T_min 0.549
_exptl_absorpt_correction_type multi-scan
_exptl_absorpt_process_details SADABS
_exptl_crystal_colour Yellow
_exptl_crystal_density_diffrn 1.810
_exptl_crystal_density_method 'not measured'
_exptl_crystal_description Block
_exptl_crystal_F_000 1170
_exptl_crystal_size_max 0.35
_exptl_crystal_size_mid 0.20
_exptl_crystal_size_min 0.10
_refine_diff_density_max 1.755
_refine_diff_density_min -1.277
_refine_diff_density_rms 0.126
_refine_ls_extinction_method none
_refine_ls_goodness_of_fit_ref 1.003
_refine_ls_hydrogen_treatment mixed
_refine_ls_matrix_type full
_refine_ls_number_parameters 422
_refine_ls_number_reflns 9372
_refine_ls_number_restraints 0
_refine_ls_restrained_S_all 1.003
_refine_ls_R_factor_all 0.0349
_refine_ls_R_factor_gt 0.0283
_refine_ls_shift/su_max 0.001
_refine_ls_shift/su_mean 0.000
_refine_ls_structure_factor_coef Fsqd
_refine_ls_weighting_details 'calc w=1/[\s^2^(Fo^2^)+(0.0349P)^2^+0.0000P] where P=(Fo^2^+2Fc^2^)/3'
_refine_ls_weighting_scheme calc
_refine_ls_wR_factor_gt 0.0699
_refine_ls_wR_factor_ref 0.0716
_reflns_number_gt 7916
_reflns_number_total 9372
_reflns_threshold_expression >2sigma(I)
_cod_data_source_file ic901134t_si_001_04.cif
_cod_data_source_block tcu33
_cod_depositor_comments
;
The following automatic conversions were performed:
'_symmetry_cell_setting' value 'Triclinic' changed to 'triclinic'
according to '/home/saulius/struct/CIF-dictionaries/cif_core.dic'
dictionary named 'cif_core.dic' version 2.4.1 from
2010-06-29.

'_exptl_absorpt_correction_type' value 'Multi-scan' changed
to 'multi-scan' according to
'/home/saulius/struct/CIF-dictionaries/cif_core.dic' dictionary named
'cif_core.dic' version 2.4.1 from 2010-06-29.

Automatic conversion script
Id: cif_fix_enum 1527 2010-12-29 10:47:43Z saulius 
;
_cod_database_code 4303660

loop_
_symmetry_equiv_pos_as_xyz
'x, y, z'
'-x, -y, -z'

loop_
_atom_site_label
_atom_site_type_symbol
_atom_site_fract_x
_atom_site_fract_y
_atom_site_fract_z
_atom_site_U_iso_or_equiv
_atom_site_adp_type
_atom_site_occupancy
_atom_site_symmetry_multiplicity
_atom_site_calc_flag
_atom_site_refinement_flags
_atom_site_disorder_assembly
_atom_site_disorder_group
Bi1 Bi 0.384999(14) 0.578064(12) 0.530330(11) 0.02520(5) Uani 1 1 d . . .
Bi2 Bi 0.369606(14) 0.360101(12) 0.274402(11) 0.02458(5) Uani 1 1 d . . .
Br1 Br -0.17258(5) 0.28444(4) 0.35133(5) 0.04831(14) Uani 1 1 d . . .
Br2 Br 0.14332(5) 0.77691(5) 0.11060(5) 0.05931(17) Uani 1 1 d . . .
Br3 Br 0.70081(5) -0.09009(4) -0.03910(4) 0.05576(16) Uani 1 1 d . . .
O1 O 0.4592(2) 0.4605(2) 0.4114(2) 0.0257(7) Uani 1 1 d . . .
O2 O 0.2613(2) 0.4961(2) 0.3760(2) 0.0267(7) Uani 1 1 d . . .
O3 O 0.4122(3) 0.4652(2) 0.2101(2) 0.0315(7) Uani 1 1 d . . .
O4 O 0.5299(2) 0.3023(2) 0.2703(2) 0.0274(7) Uani 1 1 d . . .
C1 C 0.1616(4) 0.4565(3) 0.3774(3) 0.0247(9) Uani 1 1 d . . .
C2 C 0.1509(4) 0.3800(3) 0.4180(3) 0.0281(10) Uani 1 1 d . . .
C3 C 0.0507(4) 0.3320(4) 0.4135(4) 0.0362(11) Uani 1 1 d . . .
H3A H 0.0425 0.2805 0.4405 0.043 Uiso 1 1 calc R . .
C4 C -0.0361(4) 0.3609(4) 0.3691(4) 0.0335(10) Uani 1 1 d . . .
C5 C -0.0265(4) 0.4386(4) 0.3314(4) 0.0354(11) Uani 1 1 d . . .
H5A H -0.0878 0.4580 0.3029 0.043 Uiso 1 1 calc R . .
C6 C 0.0716(4) 0.4883(4) 0.3347(3) 0.0306(10) Uani 1 1 d . . .
C7 C 0.2470(4) 0.3518(4) 0.4645(3) 0.0301(10) Uani 1 1 d . . .
C8 C 0.3029(5) 0.4432(4) 0.5597(4) 0.0362(12) Uani 1 1 d . . .
C9 C 0.2831(5) 0.2513(4) 0.4221(5) 0.0451(14) Uani 1 1 d . . .
C10 C 0.0850(4) 0.5745(4) 0.2931(4) 0.0382(12) Uani 1 1 d . . .
H10A H 0.1457 0.5565 0.2559 0.046 Uiso 1 1 calc R . .
C11 C 0.1131(5) 0.6919(4) 0.3788(4) 0.0543(16) Uani 1 1 d . . .
H11A H 0.1212 0.7459 0.3517 0.081 Uiso 1 1 calc R . .
H11B H 0.1791 0.6939 0.4198 0.081 Uiso 1 1 calc R . .
H11C H 0.0568 0.7102 0.4191 0.081 Uiso 1 1 calc R . .
C12 C -0.0111(5) 0.5725(6) 0.2214(5) 0.0594(17) Uani 1 1 d . . .
H12A H 0.0022 0.6290 0.1981 0.089 Uiso 1 1 calc R . .
H12B H -0.0725 0.5878 0.2553 0.089 Uiso 1 1 calc R . .
H12C H -0.0244 0.4992 0.1648 0.089 Uiso 1 1 calc R . .
C13 C 0.3487(4) 0.5340(4) 0.1861(3) 0.0302(10) Uani 1 1 d . . .
C14 C 0.2685(4) 0.4901(4) 0.1032(3) 0.0314(10) Uani 1 1 d . . .
C15 C 0.2077(4) 0.5633(4) 0.0814(4) 0.0374(11) Uani 1 1 d . . .
H15A H 0.1529 0.5354 0.0261 0.045 Uiso 1 1 calc R . .
C16 C 0.2273(4) 0.6767(4) 0.1402(4) 0.0370(12) Uani 1 1 d . . .
C17 C 0.3085(4) 0.7209(4) 0.2201(3) 0.0360(11) Uani 1 1 d . . .
H17A H 0.3213 0.7988 0.2587 0.043 Uiso 1 1 calc R . .
C18 C 0.3716(4) 0.6494(4) 0.2437(3) 0.0333(11) Uani 1 1 d . . .
C19 C 0.2452(5) 0.3649(4) 0.0400(4) 0.0457(14) Uani 1 1 d . . .
H19A H 0.3019 0.3279 0.0622 0.055 Uiso 1 1 calc R . .
C20 C 0.1403(6) 0.3217(5) 0.0549(6) 0.082(2) Uani 1 1 d . . .
H20A H 0.1409 0.3430 0.1254 0.123 Uiso 1 1 calc R . .
H20B H 0.1299 0.2408 0.0184 0.123 Uiso 1 1 calc R . .
H20C H 0.0830 0.3539 0.0304 0.123 Uiso 1 1 calc R . .
C21 C 0.2456(6) 0.3336(5) -0.0707(4) 0.076(2) Uani 1 1 d . . .
H21A H 0.3131 0.3620 -0.0790 0.114 Uiso 1 1 calc R . .
H21B H 0.1886 0.3661 -0.0950 0.114 Uiso 1 1 calc R . .
H21C H 0.2356 0.2527 -0.1083 0.114 Uiso 1 1 calc R . .
C22 C 0.4662(5) 0.6940(4) 0.3263(4) 0.0402(12) Uani 1 1 d . . .
H22A H 0.4728 0.6407 0.3565 0.048 Uiso 1 1 calc R . .
C23 C 0.4560(6) 0.8086(5) 0.4093(4) 0.068(2) Uani 1 1 d . . .
H23A H 0.3912 0.8055 0.4360 0.102 Uiso 1 1 calc R . .
H23B H 0.4537 0.8637 0.3827 0.102 Uiso 1 1 calc R . .
H23C H 0.5165 0.8295 0.4621 0.102 Uiso 1 1 calc R . .
C24 C 0.5677(5) 0.6967(6) 0.2816(5) 0.0641(18) Uani 1 1 d . . .
H24A H 0.5727 0.6233 0.2288 0.096 Uiso 1 1 calc R . .
H24B H 0.6292 0.7172 0.3334 0.096 Uiso 1 1 calc R . .
H24C H 0.5652 0.7513 0.2544 0.096 Uiso 1 1 calc R . .
C25 C 0.5641(4) 0.2116(3) 0.1978(3) 0.0282(10) Uani 1 1 d . . .
C26 C 0.6020(4) 0.2230(3) 0.1183(3) 0.0299(10) Uani 1 1 d . . .
C27 C 0.6421(4) 0.1330(4) 0.0481(3) 0.0352(11) Uani 1 1 d . . .
H27A H 0.6695 0.1401 -0.0045 0.042 Uiso 1 1 calc R . .
C28 C 0.6418(4) 0.0327(4) 0.0553(3) 0.0380(12) Uani 1 1 d . . .
C29 C 0.6024(4) 0.0201(3) 0.1311(4) 0.0405(13) Uani 1 1 d . . .
H29A H 0.6011 -0.0496 0.1336 0.049 Uiso 1 1 calc R . .
C30 C 0.5641(4) 0.1100(3) 0.2046(3) 0.0317(10) Uani 1 1 d . . .
C31 C 0.6054(4) 0.3338(4) 0.1103(4) 0.0383(12) Uani 1 1 d . . .
H31A H 0.5643 0.3840 0.1601 0.046 Uiso 1 1 calc R . .
C32 C 0.5532(5) 0.3200(5) 0.0073(4) 0.0599(17) Uani 1 1 d . . .
H32A H 0.5571 0.3921 0.0053 0.090 Uiso 1 1 calc R . .
H32B H 0.4794 0.2904 -0.0050 0.090 Uiso 1 1 calc R . .
H32C H 0.5899 0.2686 -0.0436 0.090 Uiso 1 1 calc R . .
C33 C 0.7185(5) 0.3895(5) 0.1366(4) 0.0537(16) Uani 1 1 d . . .
H33A H 0.7187 0.4595 0.1306 0.081 Uiso 1 1 calc R . .
H33B H 0.7619 0.3403 0.0914 0.081 Uiso 1 1 calc R . .
H33C H 0.7469 0.4042 0.2047 0.081 Uiso 1 1 calc R . .
C34 C 0.5242(5) 0.0947(4) 0.2894(4) 0.0411(13) Uani 1 1 d . . .
H34A H 0.5093 0.1689 0.3384 0.049 Uiso 1 1 calc R . .
C35 C 0.4221(5) 0.0169(5) 0.2545(4) 0.0555(15) Uani 1 1 d . . .
H35A H 0.3694 0.0442 0.2200 0.083 Uiso 1 1 calc R . .
H35B H 0.3961 0.0146 0.3117 0.083 Uiso 1 1 calc R . .
H35C H 0.4356 -0.0578 0.2094 0.083 Uiso 1 1 calc R . .
C36 C 0.6099(6) 0.0521(5) 0.3427(4) 0.0617(18) Uani 1 1 d . . .
H36A H 0.6748 0.1024 0.3640 0.093 Uiso 1 1 calc R . .
H36B H 0.6233 -0.0223 0.2972 0.093 Uiso 1 1 calc R . .
H36C H 0.5856 0.0495 0.4005 0.093 Uiso 1 1 calc R . .
H8A H 0.354(5) 0.424(4) 0.584(4) 0.045(16) Uiso 1 1 d . . .
H8B H 0.247(4) 0.485(4) 0.606(3) 0.041(14) Uiso 1 1 d . . .
H9A H 0.344(5) 0.235(4) 0.456(4) 0.054(17) Uiso 1 1 d . . .
H9B H 0.244(4) 0.202(4) 0.368(4) 0.033(14) Uiso 1 1 d . . .

loop_
_atom_site_aniso_label
_atom_site_aniso_U_11
_atom_site_aniso_U_22
_atom_site_aniso_U_33
_atom_site_aniso_U_23
_atom_site_aniso_U_13
_atom_site_aniso_U_12
Bi1 0.01961(11) 0.02811(8) 0.02984(9) 0.01444(6) 0.00288(7) 0.00577(7)
Bi2 0.02059(11) 0.02614(8) 0.02659(9) 0.01294(6) -0.00212(7) -0.00078(7)
Br1 0.0212(3) 0.0537(3) 0.0755(4) 0.0337(3) 0.0073(3) -0.0014(2)
Br2 0.0517(4) 0.0633(3) 0.0820(4) 0.0503(3) 0.0033(3) 0.0219(3)
Br3 0.0553(4) 0.0442(3) 0.0533(3) 0.0050(2) 0.0129(3) 0.0186(3)
O1 0.0171(18) 0.0306(13) 0.0245(14) 0.0085(11) -0.0019(13) 0.0073(13)
O2 0.0163(19) 0.0324(14) 0.0336(16) 0.0177(12) -0.0006(13) 0.0019(13)
O3 0.023(2) 0.0416(16) 0.0434(18) 0.0307(14) 0.0070(15) 0.0076(15)
O4 0.026(2) 0.0282(13) 0.0253(15) 0.0089(11) 0.0024(13) 0.0048(13)
C1 0.011(3) 0.035(2) 0.030(2) 0.0180(17) -0.0012(18) -0.0003(18)
C2 0.016(3) 0.034(2) 0.036(2) 0.0188(18) -0.001(2) -0.0009(19)
C3 0.031(3) 0.038(2) 0.046(3) 0.026(2) 0.004(2) 0.001(2)
C4 0.015(3) 0.042(2) 0.045(3) 0.021(2) 0.006(2) -0.001(2)
C5 0.018(3) 0.048(2) 0.044(3) 0.024(2) 0.000(2) 0.006(2)
C6 0.021(3) 0.037(2) 0.036(2) 0.0176(18) 0.001(2) 0.003(2)
C7 0.022(3) 0.037(2) 0.042(2) 0.0268(19) 0.003(2) 0.005(2)
C8 0.029(3) 0.049(3) 0.043(3) 0.032(2) 0.002(2) 0.006(3)
C9 0.036(4) 0.042(3) 0.062(4) 0.030(3) 0.000(3) 0.007(3)
C10 0.029(3) 0.051(3) 0.047(3) 0.034(2) 0.003(2) 0.007(2)
C11 0.064(5) 0.044(3) 0.068(4) 0.033(3) 0.020(3) 0.011(3)
C12 0.037(4) 0.095(4) 0.079(4) 0.070(4) 0.006(3) 0.017(3)
C13 0.024(3) 0.041(2) 0.037(2) 0.0263(19) 0.006(2) 0.007(2)
C14 0.023(3) 0.041(2) 0.036(2) 0.0225(19) 0.002(2) 0.004(2)
C15 0.023(3) 0.055(3) 0.044(3) 0.032(2) -0.002(2) 0.003(2)
C16 0.034(3) 0.047(2) 0.048(3) 0.036(2) 0.010(2) 0.015(2)
C17 0.041(4) 0.036(2) 0.038(3) 0.0226(19) 0.006(2) 0.005(2)
C18 0.031(3) 0.042(2) 0.037(2) 0.027(2) 0.005(2) 0.006(2)
C19 0.049(4) 0.039(2) 0.044(3) 0.019(2) -0.008(3) -0.001(3)
C20 0.053(6) 0.050(3) 0.121(6) 0.022(4) -0.002(5) -0.009(3)
C21 0.108(7) 0.066(4) 0.043(3) 0.015(3) -0.002(4) 0.028(4)
C22 0.037(4) 0.041(2) 0.047(3) 0.027(2) -0.004(3) -0.003(2)
C23 0.082(6) 0.051(3) 0.055(4) 0.014(3) -0.014(3) 0.010(3)
C24 0.038(4) 0.082(4) 0.086(5) 0.056(4) -0.010(4) -0.007(3)
C25 0.022(3) 0.0262(18) 0.031(2) 0.0089(16) -0.0033(19) 0.0017(19)
C26 0.024(3) 0.0289(19) 0.034(2) 0.0119(17) -0.001(2) 0.0033(19)
C27 0.025(3) 0.047(2) 0.033(2) 0.017(2) 0.004(2) 0.005(2)
C28 0.032(3) 0.033(2) 0.038(3) 0.0047(19) 0.008(2) 0.011(2)
C29 0.046(4) 0.0239(19) 0.047(3) 0.0120(19) 0.004(3) 0.002(2)
C30 0.033(3) 0.0298(19) 0.033(2) 0.0154(17) 0.004(2) 0.001(2)
C31 0.043(4) 0.039(2) 0.045(3) 0.027(2) 0.016(3) 0.011(2)
C32 0.055(5) 0.069(4) 0.069(4) 0.048(3) -0.007(3) -0.001(3)
C33 0.057(5) 0.051(3) 0.056(3) 0.030(3) -0.001(3) -0.010(3)
C34 0.058(4) 0.030(2) 0.038(3) 0.0163(19) 0.011(3) 0.003(2)
C35 0.053(4) 0.063(3) 0.063(4) 0.038(3) 0.014(3) 0.000(3)
C36 0.077(6) 0.063(3) 0.054(3) 0.037(3) 0.001(3) 0.002(4)

loop_
_atom_type_symbol
_atom_type_description
_atom_type_scat_dispersion_real
_atom_type_scat_dispersion_imag
_atom_type_scat_source
C C 0.0033 0.0016 'International Tables Vol C Tables 4.2.6.8 and 6.1.1.4'
H H 0.0000 0.0000 'International Tables Vol C Tables 4.2.6.8 and 6.1.1.4'
O O 0.0106 0.0060 'International Tables Vol C Tables 4.2.6.8 and 6.1.1.4'
Br Br -0.2901 2.4595 'International Tables Vol C Tables 4.2.6.8 and 6.1.1.4'
Bi Bi -4.1077 10.2566 'International Tables Vol C Tables 4.2.6.8 and 6.1.1.4'

loop_
_geom_angle_atom_site_label_1
_geom_angle_atom_site_label_2
_geom_angle_atom_site_label_3
_geom_angle
_geom_angle_site_symmetry_1
_geom_angle_site_symmetry_3
_geom_angle_publ_flag
O1 Bi1 O1 68.12(12) . 2_666 ?
O1 Bi1 C8 93.99(16) . . ?
O1 Bi1 C8 88.91(16) 2_666 . ?
O1 Bi1 O2 69.52(10) . . ?
O1 Bi1 O2 136.15(10) 2_666 . ?
C8 Bi1 O2 83.14(15) . . ?
O1 Bi1 Bi1 34.68(7) . 2_666 ?
O1 Bi1 Bi1 33.44(7) 2_666 2_666 ?
C8 Bi1 Bi1 91.70(15) . 2_666 ?
O2 Bi1 Bi1 103.56(7) . 2_666 ?
O1 Bi1 Bi2 29.08(8) . . ?
O1 Bi1 Bi2 95.65(7) 2_666 . ?
C8 Bi1 Bi2 85.32(14) . . ?
O2 Bi1 Bi2 40.86(7) . . ?
Bi1 Bi1 Bi2 62.703(5) 2_666 . ?
O1 Bi2 O3 93.50(12) . . ?
O1 Bi2 O4 73.45(10) . . ?
O3 Bi2 O4 90.16(11) . . ?
O1 Bi2 O2 70.86(10) . . ?
O3 Bi2 O2 91.23(11) . . ?
O4 Bi2 O2 144.30(10) . . ?
O1 Bi2 Bi1 30.69(8) . . ?
O3 Bi2 Bi1 97.20(8) . . ?
O4 Bi2 Bi1 103.90(7) . . ?
O2 Bi2 Bi1 40.60(7) . . ?
Bi2 O1 Bi1 120.23(14) . . ?
Bi2 O1 Bi1 124.50(12) . 2_666 ?
Bi1 O1 Bi1 111.88(11) . 2_666 ?
C1 O2 Bi1 118.5(2) . . ?
C1 O2 Bi2 116.6(2) . . ?
Bi1 O2 Bi2 98.54(11) . . ?
C13 O3 Bi2 126.6(3) . . ?
C25 O4 Bi2 128.8(3) . . ?
O2 C1 C2 118.4(4) . . ?
O2 C1 C6 120.7(4) . . ?
C2 C1 C6 120.9(4) . . ?
C3 C2 C1 119.6(4) . . ?
C3 C2 C7 121.4(4) . . ?
C1 C2 C7 119.0(4) . . ?
C4 C3 C2 119.1(4) . . ?
C4 C3 H3A 120.5 . . ?
C2 C3 H3A 120.5 . . ?
C3 C4 C5 121.6(5) . . ?
C3 C4 Br1 119.1(4) . . ?
C5 C4 Br1 119.1(4) . . ?
C6 C5 C4 120.9(4) . . ?
C6 C5 H5A 119.5 . . ?
C4 C5 H5A 119.5 . . ?
C5 C6 C1 117.8(4) . . ?
C5 C6 C10 122.2(4) . . ?
C1 C6 C10 119.9(4) . . ?
C9 C7 C2 122.0(5) . . ?
C9 C7 C8 122.3(5) . . ?
C2 C7 C8 115.6(4) . . ?
C7 C8 Bi1 110.5(3) . . ?
C7 C8 H8A 112(4) . . ?
Bi1 C8 H8A 100(4) . . ?
C7 C8 H8B 110(3) . . ?
Bi1 C8 H8B 104(3) . . ?
H8A C8 H8B 119(5) . . ?
C7 C9 H9A 119(3) . . ?
C7 C9 H9B 116(3) . . ?
H9A C9 H9B 124(5) . . ?
C12 C10 C11 110.5(5) . . ?
C12 C10 C6 113.5(4) . . ?
C11 C10 C6 110.1(4) . . ?
C12 C10 H10A 107.5 . . ?
C11 C10 H10A 107.5 . . ?
C6 C10 H10A 107.5 . . ?
C10 C11 H11A 109.5 . . ?
C10 C11 H11B 109.5 . . ?
H11A C11 H11B 109.5 . . ?
C10 C11 H11C 109.5 . . ?
H11A C11 H11C 109.5 . . ?
H11B C11 H11C 109.5 . . ?
C10 C12 H12A 109.5 . . ?
C10 C12 H12B 109.5 . . ?
H12A C12 H12B 109.5 . . ?
C10 C12 H12C 109.5 . . ?
H12A C12 H12C 109.5 . . ?
H12B C12 H12C 109.5 . . ?
O3 C13 C14 120.8(4) . . ?
O3 C13 C18 117.7(4) . . ?
C14 C13 C18 121.4(4) . . ?
C15 C14 C13 118.6(4) . . ?
C15 C14 C19 120.2(4) . . ?
C13 C14 C19 121.2(4) . . ?
C16 C15 C14 120.2(5) . . ?
C16 C15 H15A 119.9 . . ?
C14 C15 H15A 119.9 . . ?
C15 C16 C17 121.6(4) . . ?
C15 C16 Br2 120.1(4) . . ?
C17 C16 Br2 118.3(3) . . ?
C16 C17 C18 119.6(4) . . ?
C16 C17 H17A 120.2 . . ?
C18 C17 H17A 120.2 . . ?
C17 C18 C13 118.6(4) . . ?
C17 C18 C22 121.6(4) . . ?
C13 C18 C22 119.7(4) . . ?
C20 C19 C14 110.9(5) . . ?
C20 C19 C21 110.5(5) . . ?
C14 C19 C21 111.6(4) . . ?
C20 C19 H19A 107.9 . . ?
C14 C19 H19A 107.9 . . ?
C21 C19 H19A 107.9 . . ?
C19 C20 H20A 109.5 . . ?
C19 C20 H20B 109.5 . . ?
H20A C20 H20B 109.5 . . ?
C19 C20 H20C 109.5 . . ?
H20A C20 H20C 109.5 . . ?
H20B C20 H20C 109.5 . . ?
C19 C21 H21A 109.5 . . ?
C19 C21 H21B 109.5 . . ?
H21A C21 H21B 109.5 . . ?
C19 C21 H21C 109.5 . . ?
H21A C21 H21C 109.5 . . ?
H21B C21 H21C 109.5 . . ?
C18 C22 C23 113.8(5) . . ?
C18 C22 C24 109.5(4) . . ?
C23 C22 C24 110.7(5) . . ?
C18 C22 H22A 107.5 . . ?
C23 C22 H22A 107.5 . . ?
C24 C22 H22A 107.5 . . ?
C22 C23 H23A 109.5 . . ?
C22 C23 H23B 109.5 . . ?
H23A C23 H23B 109.5 . . ?
C22 C23 H23C 109.5 . . ?
H23A C23 H23C 109.5 . . ?
H23B C23 H23C 109.5 . . ?
C22 C24 H24A 109.5 . . ?
C22 C24 H24B 109.5 . . ?
H24A C24 H24B 109.5 . . ?
C22 C24 H24C 109.5 . . ?
H24A C24 H24C 109.5 . . ?
H24B C24 H24C 109.5 . . ?
O4 C25 C30 120.2(4) . . ?
O4 C25 C26 119.3(4) . . ?
C30 C25 C26 120.5(4) . . ?
C27 C26 C25 119.2(4) . . ?
C27 C26 C31 119.1(4) . . ?
C25 C26 C31 121.7(4) . . ?
C28 C27 C26 119.9(4) . . ?
C28 C27 H27A 120.0 . . ?
C26 C27 H27A 120.0 . . ?
C29 C28 C27 121.2(4) . . ?
C29 C28 Br3 118.8(4) . . ?
C27 C28 Br3 120.0(4) . . ?
C28 C29 C30 120.3(4) . . ?
C28 C29 H29A 119.8 . . ?
C30 C29 H29A 119.8 . . ?
C29 C30 C25 118.8(4) . . ?
C29 C30 C34 119.2(4) . . ?
C25 C30 C34 122.0(4) . . ?
C33 C31 C26 110.9(4) . . ?
C33 C31 C32 111.3(4) . . ?
C26 C31 C32 112.1(4) . . ?
C33 C31 H31A 107.4 . . ?
C26 C31 H31A 107.4 . . ?
C32 C31 H31A 107.4 . . ?
C31 C32 H32A 109.5 . . ?
C31 C32 H32B 109.5 . . ?
H32A C32 H32B 109.5 . . ?
C31 C32 H32C 109.5 . . ?
H32A C32 H32C 109.5 . . ?
H32B C32 H32C 109.5 . . ?
C31 C33 H33A 109.5 . . ?
C31 C33 H33B 109.5 . . ?
H33A C33 H33B 109.5 . . ?
C31 C33 H33C 109.5 . . ?
H33A C33 H33C 109.5 . . ?
H33B C33 H33C 109.5 . . ?
C30 C34 C35 112.2(4) . . ?
C30 C34 C36 110.5(5) . . ?
C35 C34 C36 110.5(4) . . ?
C30 C34 H34A 107.8 . . ?
C35 C34 H34A 107.8 . . ?
C36 C34 H34A 107.8 . . ?
C34 C35 H35A 109.5 . . ?
C34 C35 H35B 109.5 . . ?
H35A C35 H35B 109.5 . . ?
C34 C35 H35C 109.5 . . ?
H35A C35 H35C 109.5 . . ?
H35B C35 H35C 109.5 . . ?
C34 C36 H36A 109.5 . . ?
C34 C36 H36B 109.5 . . ?
H36A C36 H36B 109.5 . . ?
C34 C36 H36C 109.5 . . ?
H36A C36 H36C 109.5 . . ?
H36B C36 H36C 109.5 . . ?

loop_
_geom_bond_atom_site_label_1
_geom_bond_atom_site_label_2
_geom_bond_distance
_geom_bond_site_symmetry_2
_geom_bond_publ_flag
Bi1 O1 2.166(3) . ?
Bi1 O1 2.236(3) 2_666 ?
Bi1 C8 2.266(5) . ?
Bi1 O2 2.412(3) . ?
Bi1 Bi1 3.6471(3) 2_666 ?
Bi1 Bi2 3.6662(2) . ?
Bi2 O1 2.062(3) . ?
Bi2 O3 2.094(3) . ?
Bi2 O4 2.213(3) . ?
Bi2 O2 2.425(3) . ?
Br1 C4 1.910(5) . ?
Br2 C16 1.899(4) . ?
Br3 C28 1.905(4) . ?
O1 Bi1 2.236(3) 2_666 ?
O2 C1 1.364(5) . ?
O3 C13 1.372(5) . ?
O4 C25 1.367(5) . ?
C1 C2 1.398(6) . ?
C1 C6 1.409(6) . ?
C2 C3 1.388(7) . ?
C2 C7 1.474(6) . ?
C3 C4 1.372(7) . ?
C3 H3A 0.9400 . ?
C4 C5 1.379(6) . ?
C5 C6 1.378(7) . ?
C5 H5A 0.9400 . ?
C6 C10 1.532(6) . ?
C7 C9 1.339(7) . ?
C7 C8 1.489(7) . ?
C8 H8A 0.81(6) . ?
C8 H8B 1.06(5) . ?
C9 H9A 0.96(6) . ?
C9 H9B 0.87(5) . ?
C10 C12 1.516(7) . ?
C10 C11 1.530(7) . ?
C10 H10A 0.9900 . ?
C11 H11A 0.9700 . ?
C11 H11B 0.9700 . ?
C11 H11C 0.9700 . ?
C12 H12A 0.9700 . ?
C12 H12B 0.9700 . ?
C12 H12C 0.9700 . ?
C13 C14 1.394(6) . ?
C13 C18 1.396(6) . ?
C14 C15 1.385(6) . ?
C14 C19 1.516(6) . ?
C15 C16 1.375(7) . ?
C15 H15A 0.9400 . ?
C16 C17 1.375(7) . ?
C17 C18 1.395(6) . ?
C17 H17A 0.9400 . ?
C18 C22 1.511(7) . ?
C19 C20 1.515(9) . ?
C19 C21 1.530(7) . ?
C19 H19A 0.9900 . ?
C20 H20A 0.9700 . ?
C20 H20B 0.9700 . ?
C20 H20C 0.9700 . ?
C21 H21A 0.9700 . ?
C21 H21B 0.9700 . ?
C21 H21C 0.9700 . ?
C22 C23 1.525(7) . ?
C22 C24 1.539(8) . ?
C22 H22A 0.9900 . ?
C23 H23A 0.9700 . ?
C23 H23B 0.9700 . ?
C23 H23C 0.9700 . ?
C24 H24A 0.9700 . ?
C24 H24B 0.9700 . ?
C24 H24C 0.9700 . ?
C25 C30 1.394(6) . ?
C25 C26 1.404(6) . ?
C26 C27 1.382(6) . ?
C26 C31 1.524(6) . ?
C27 C28 1.379(7) . ?
C27 H27A 0.9400 . ?
C28 C29 1.369(7) . ?
C29 C30 1.393(6) . ?
C29 H29A 0.9400 . ?
C30 C34 1.514(6) . ?
C31 C33 1.520(8) . ?
C31 C32 1.533(7) . ?
C31 H31A 0.9900 . ?
C32 H32A 0.9700 . ?
C32 H32B 0.9700 . ?
C32 H32C 0.9700 . ?
C33 H33A 0.9700 . ?
C33 H33B 0.9700 . ?
C33 H33C 0.9700 . ?
C34 C35 1.516(8) . ?
C34 C36 1.537(8) . ?
C34 H34A 0.9900 . ?
C35 H35A 0.9700 . ?
C35 H35B 0.9700 . ?
C35 H35C 0.9700 . ?
C36 H36A 0.9700 . ?
C36 H36B 0.9700 . ?
C36 H36C 0.9700 . ?

loop_
_geom_torsion_atom_site_label_1
_geom_torsion_atom_site_label_2
_geom_torsion_atom_site_label_3
_geom_torsion_atom_site_label_4
_geom_torsion
_geom_torsion_site_symmetry_1
_geom_torsion_site_symmetry_2
_geom_torsion_site_symmetry_3
_geom_torsion_site_symmetry_4
_geom_torsion_publ_flag
O1 Bi1 Bi2 O1 -18.5(2) 2_666 . . . ?
C8 Bi1 Bi2 O1 -106.9(2) . . . . ?
O2 Bi1 Bi2 O1 168.15(18) . . . . ?
Bi1 Bi1 Bi2 O1 -12.57(16) 2_666 . . . ?
O1 Bi1 Bi2 O3 -84.71(18) . . . . ?
O1 Bi1 Bi2 O3 -103.19(12) 2_666 . . . ?
C8 Bi1 Bi2 O3 168.37(17) . . . . ?
O2 Bi1 Bi2 O3 83.44(14) . . . . ?
Bi1 Bi1 Bi2 O3 -97.28(9) 2_666 . . . ?
O1 Bi1 Bi2 O4 7.24(17) . . . . ?
O1 Bi1 Bi2 O4 -11.24(11) 2_666 . . . ?
C8 Bi1 Bi2 O4 -99.68(16) . . . . ?
O2 Bi1 Bi2 O4 175.39(13) . . . . ?
Bi1 Bi1 Bi2 O4 -5.33(8) 2_666 . . . ?
O1 Bi1 Bi2 O2 -168.15(18) . . . . ?
O1 Bi1 Bi2 O2 173.37(13) 2_666 . . . ?
C8 Bi1 Bi2 O2 84.93(18) . . . . ?
Bi1 Bi1 Bi2 O2 179.28(10) 2_666 . . . ?
O3 Bi2 O1 Bi1 98.22(16) . . . . ?
O4 Bi2 O1 Bi1 -172.66(18) . . . . ?
O2 Bi2 O1 Bi1 8.13(12) . . . . ?
O3 Bi2 O1 Bi1 -104.29(17) . . . 2_666 ?
O4 Bi2 O1 Bi1 -15.17(15) . . . 2_666 ?
O2 Bi2 O1 Bi1 165.6(2) . . . 2_666 ?
Bi1 Bi2 O1 Bi1 157.5(3) . . . 2_666 ?
O1 Bi1 O1 Bi2 160.1(2) 2_666 . . . ?
C8 Bi1 O1 Bi2 72.9(2) . . . . ?
O2 Bi1 O1 Bi2 -8.25(13) . . . . ?
Bi1 Bi1 O1 Bi2 160.1(2) 2_666 . . . ?
O1 Bi1 O1 Bi1 0.0 2_666 . . 2_666 ?
C8 Bi1 O1 Bi1 -87.22(18) . . . 2_666 ?
O2 Bi1 O1 Bi1 -168.37(16) . . . 2_666 ?
Bi2 Bi1 O1 Bi1 -160.1(2) . . . 2_666 ?
O1 Bi1 O2 C1 132.8(3) . . . . ?
O1 Bi1 O2 C1 117.2(3) 2_666 . . . ?
C8 Bi1 O2 C1 35.9(3) . . . . ?
Bi1 Bi1 O2 C1 126.0(3) 2_666 . . . ?
Bi2 Bi1 O2 C1 126.7(3) . . . . ?
O1 Bi1 O2 Bi2 6.12(9) . . . . ?
O1 Bi1 O2 Bi2 -9.55(19) 2_666 . . . ?
C8 Bi1 O2 Bi2 -90.76(16) . . . . ?
Bi1 Bi1 O2 Bi2 -0.66(9) 2_666 . . . ?
O1 Bi2 O2 C1 -134.4(3) . . . . ?
O3 Bi2 O2 C1 132.4(3) . . . . ?
O4 Bi2 O2 C1 -135.7(3) . . . . ?
Bi1 Bi2 O2 C1 -128.0(3) . . . . ?
O1 Bi2 O2 Bi1 -6.37(10) . . . . ?
O3 Bi2 O2 Bi1 -99.65(12) . . . . ?
O4 Bi2 O2 Bi1 -7.7(2) . . . . ?
O1 Bi2 O3 C13 -107.3(3) . . . . ?
O4 Bi2 O3 C13 179.3(3) . . . . ?
O2 Bi2 O3 C13 -36.4(3) . . . . ?
Bi1 Bi2 O3 C13 -76.7(3) . . . . ?
O1 Bi2 O4 C25 173.7(3) . . . . ?
O3 Bi2 O4 C25 -92.7(3) . . . . ?
O2 Bi2 O4 C25 175.0(3) . . . . ?
Bi1 Bi2 O4 C25 169.8(3) . . . . ?
Bi1 O2 C1 C2 -53.3(4) . . . . ?
Bi2 O2 C1 C2 64.2(4) . . . . ?
Bi1 O2 C1 C6 129.6(3) . . . . ?
Bi2 O2 C1 C6 -112.9(4) . . . . ?
O2 C1 C2 C3 -175.1(4) . . . . ?
C6 C1 C2 C3 2.0(7) . . . . ?
O2 C1 C2 C7 4.6(6) . . . . ?
C6 C1 C2 C7 -178.3(4) . . . . ?
C1 C2 C3 C4 0.0(7) . . . . ?
C7 C2 C3 C4 -179.8(4) . . . . ?
C2 C3 C4 C5 -1.8(7) . . . . ?
C2 C3 C4 Br1 174.0(3) . . . . ?
C3 C4 C5 C6 1.6(7) . . . . ?
Br1 C4 C5 C6 -174.2(3) . . . . ?
C4 C5 C6 C1 0.3(7) . . . . ?
C4 C5 C6 C10 179.8(4) . . . . ?
O2 C1 C6 C5 174.9(4) . . . . ?
C2 C1 C6 C5 -2.1(6) . . . . ?
O2 C1 C6 C10 -4.5(6) . . . . ?
C2 C1 C6 C10 178.4(4) . . . . ?
C3 C2 C7 C9 70.5(7) . . . . ?
C1 C2 C7 C9 -109.3(6) . . . . ?
C3 C2 C7 C8 -111.3(5) . . . . ?
C1 C2 C7 C8 69.0(6) . . . . ?
C9 C7 C8 Bi1 106.6(5) . . . . ?
C2 C7 C8 Bi1 -71.6(5) . . . . ?
O1 Bi1 C8 C7 -48.8(4) . . . . ?
O1 Bi1 C8 C7 -116.8(4) 2_666 . . . ?
O2 Bi1 C8 C7 20.0(3) . . . . ?
Bi1 Bi1 C8 C7 -83.5(3) 2_666 . . . ?
Bi2 Bi1 C8 C7 -21.1(3) . . . . ?
C5 C6 C10 C12 -18.2(7) . . . . ?
C1 C6 C10 C12 161.2(5) . . . . ?
C5 C6 C10 C11 106.2(5) . . . . ?
C1 C6 C10 C11 -74.4(6) . . . . ?
Bi2 O3 C13 C14 -74.4(5) . . . . ?
Bi2 O3 C13 C18 109.5(4) . . . . ?
O3 C13 C14 C15 -179.0(4) . . . . ?
C18 C13 C14 C15 -3.0(7) . . . . ?
O3 C13 C14 C19 3.1(7) . . . . ?
C18 C13 C14 C19 179.0(5) . . . . ?
C13 C14 C15 C16 0.5(7) . . . . ?
C19 C14 C15 C16 178.4(5) . . . . ?
C14 C15 C16 C17 1.6(8) . . . . ?
C14 C15 C16 Br2 -179.6(4) . . . . ?
C15 C16 C17 C18 -1.1(8) . . . . ?
Br2 C16 C17 C18 -180.0(4) . . . . ?
C16 C17 C18 C13 -1.4(7) . . . . ?
C16 C17 C18 C22 175.7(5) . . . . ?
O3 C13 C18 C17 179.6(4) . . . . ?
C14 C13 C18 C17 3.5(7) . . . . ?
O3 C13 C18 C22 2.4(7) . . . . ?
C14 C13 C18 C22 -173.7(4) . . . . ?
C15 C14 C19 C20 -68.7(7) . . . . ?
C13 C14 C19 C20 109.2(6) . . . . ?
C15 C14 C19 C21 54.9(7) . . . . ?
C13 C14 C19 C21 -127.2(5) . . . . ?
C17 C18 C22 C23 28.4(7) . . . . ?
C13 C18 C22 C23 -154.5(5) . . . . ?
C17 C18 C22 C24 -96.0(6) . . . . ?
C13 C18 C22 C24 81.0(6) . . . . ?
Bi2 O4 C25 C30 -93.8(5) . . . . ?
Bi2 O4 C25 C26 88.2(5) . . . . ?
O4 C25 C26 C27 176.4(4) . . . . ?
C30 C25 C26 C27 -1.7(7) . . . . ?
O4 C25 C26 C31 -0.4(7) . . . . ?
C30 C25 C26 C31 -178.5(5) . . . . ?
C25 C26 C27 C28 1.7(7) . . . . ?
C31 C26 C27 C28 178.6(5) . . . . ?
C26 C27 C28 C29 0.0(8) . . . . ?
C26 C27 C28 Br3 -178.2(4) . . . . ?
C27 C28 C29 C30 -1.8(9) . . . . ?
Br3 C28 C29 C30 176.4(4) . . . . ?
C28 C29 C30 C25 1.8(8) . . . . ?
C28 C29 C30 C34 -178.1(5) . . . . ?
O4 C25 C30 C29 -178.1(4) . . . . ?
C26 C25 C30 C29 -0.1(7) . . . . ?
O4 C25 C30 C34 1.8(7) . . . . ?
C26 C25 C30 C34 179.8(5) . . . . ?
C27 C26 C31 C33 -71.0(6) . . . . ?
C25 C26 C31 C33 105.8(5) . . . . ?
C27 C26 C31 C32 54.1(7) . . . . ?
C25 C26 C31 C32 -129.1(5) . . . . ?
C29 C30 C34 C35 -68.7(6) . . . . ?
C25 C30 C34 C35 111.4(5) . . . . ?
C29 C30 C34 C36 55.1(6) . . . . ?
C25 C30 C34 C36 -124.8(5) . . . . ?
